data_1577054
loop_
_publ_author_name
'Das, Rajorshi'
'Seethapathy, Logeshwari'
'M, Rohith'
'Hazra, Chinmoy Kumar'
'Samanta, Jayanta'
'Pramanik, Susnata'

_publ_section_title
;
 One System, Three Functions: An Electroactive Reconfigurable Organic
 Receptor for Adaptive Binding, Information Encoding, and Metal-Free
 Oxidation
;
_journal_name_full 'Materials Horizons'
_journal_paper_doi 10.1039/D5MH02406D
_journal_year 2026
_chemical_formula_moiety 'C20 H30 Fe, F6 P'
_chemical_formula_sum 'C20 H30 F6 Fe P'
_chemical_formula_weight 471.26
_space_group_crystal_system monoclinic
_space_group_IT_number 12
_space_group_name_Hall '-C 2y'
_space_group_name_H-M_alt 'C 1 2/m 1'
_atom_sites_solution_hydrogens geom
_audit_creation_date 2024-11-09
_audit_creation_method
;
Olex2 1.5
(compiled 2024.02.16 svn.r378c4104 for OlexSys, GUI svn.r6928)
;
_audit_update_record
;
2025-07-27 deposited with the CCDC.	2026-04-02 downloaded from the CCDC.
;
_cell_angle_alpha 90
_cell_angle_beta 112.327(5)
_cell_angle_gamma 90
_cell_formula_units_Z 2
_cell_length_a 14.341(2)
_cell_length_b 8.9089(12)
_cell_length_c 9.1627(15)
_cell_measurement_reflns_used 390
_cell_measurement_temperature 273(2)
_cell_measurement_theta_max 23.86
_cell_measurement_theta_min 3.07
_cell_volume 1082.9(3)
_computing_cell_refinement 'SAINT V8.40E (?, 2016)'
_computing_data_reduction 'SAINT V8.40E (?, 2016)'
_computing_molecular_graphics 'Olex2 1.5 (Dolomanov et al., 2009)'
_computing_publication_material 'Olex2 1.5 (Dolomanov et al., 2009)'
_computing_structure_refinement 'SHELXL 2019/3 (Sheldrick, 2015)'
_computing_structure_solution 'SHELXT 2018/2 (Sheldrick, 2018)'
_diffrn_ambient_temperature 273.15
_diffrn_measured_fraction_theta_full 0.992
_diffrn_measured_fraction_theta_max 0.986
_diffrn_measurement_device_type 'Bruker APEX-II CCD'
_diffrn_measurement_method '\f and \w scans'
_diffrn_radiation_type MoK\a
_diffrn_radiation_wavelength 0.71073
_diffrn_reflns_av_R_equivalents 0.0490
_diffrn_reflns_av_unetI/netI 0.0181
_diffrn_reflns_Laue_measured_fraction_full 0.992
_diffrn_reflns_Laue_measured_fraction_max 0.986
_diffrn_reflns_limit_h_max 17
_diffrn_reflns_limit_h_min -17
_diffrn_reflns_limit_k_max 10
_diffrn_reflns_limit_k_min -10
_diffrn_reflns_limit_l_max 11
_diffrn_reflns_limit_l_min -11
_diffrn_reflns_number 15517
_diffrn_reflns_point_group_measured_fraction_full 0.992
_diffrn_reflns_point_group_measured_fraction_max 0.986
_diffrn_reflns_theta_full 25.242
_diffrn_reflns_theta_max 25.439
_diffrn_reflns_theta_min 2.403
_diffrn_source_current 1.4
_diffrn_source_power 0.07
_diffrn_source_voltage 50.0
_diffrn_standards_number 0
_exptl_absorpt_coefficient_mu 0.823
_exptl_absorpt_correction_T_max 0.7452
_exptl_absorpt_correction_T_min 0.7056
_exptl_absorpt_correction_type none
_exptl_absorpt_process_details
;
SADABS-2016/2 (Bruker,2016/2) was used for absorption correction.
wR2(int) was 0.0971 before and 0.0631 after correction.
The Ratio of minimum to maximum transmission is 0.9469.
The \l/2 correction factor is Not present.
;
_exptl_crystal_colour green
_exptl_crystal_colour_primary green
_exptl_crystal_density_diffrn 1.445
_exptl_crystal_description block
_exptl_crystal_F_000 490
_exptl_crystal_size_max 0.14
_exptl_crystal_size_mid 0.067
_exptl_crystal_size_min 0.064
_refine_diff_density_max 0.506
_refine_diff_density_min -0.269
_refine_diff_density_rms 0.048
_refine_ls_extinction_method none
_refine_ls_goodness_of_fit_ref 1.176
_refine_ls_hydrogen_treatment constr
_refine_ls_matrix_type full
_refine_ls_number_parameters 77
_refine_ls_number_reflns 1061
_refine_ls_number_restraints 0
_refine_ls_restrained_S_all 1.176
_refine_ls_R_factor_all 0.0370
_refine_ls_R_factor_gt 0.0355
_refine_ls_shift/su_max 0.008
_refine_ls_shift/su_mean 0.000
_refine_ls_structure_factor_coef Fsqd
_refine_ls_weighting_details 'w=1/[\s^2^(Fo^2^)+(0.0486P)^2^+1.0881P] where P=(Fo^2^+2Fc^2^)/3'
_refine_ls_weighting_scheme calc
_refine_ls_wR_factor_gt 0.0985
_refine_ls_wR_factor_ref 0.0993
_reflns_Friedel_coverage 0.000
_reflns_number_gt 1023
_reflns_number_total 1061
_reflns_threshold_expression 'I > 2\s(I)'
_cod_data_source_file d5mh02406d2.cif
_cod_data_source_block DMFCPF6
_cod_database_code 1577054
_shelx_shelxl_version_number 2019/3
_shelx_space_group_comment
;
The symmetry employed for this shelxl refinement is uniquely defined
by the following loop, which should always be used as a source of
symmetry information in preference to the above space-group names.
They are only intended as comments.
;
_shelx_estimated_absorpt_t_max 0.949
_shelx_estimated_absorpt_t_min 0.893
_olex2_refinement_description
;
1. Fixed Uiso
 At 1.5 times of:
  All C(H,H,H) groups
2. Others
 Fixed Sof: H6a(0.5) H6b(0.5) H6c(0.5)
3.a Idealised Me refined as rotating group:
 C2(H2a,H2b,H2c), C4(H4a,H4b,H4c), C6(H6a,H6b,H6c)
;
_olex2_submission_special_instructions 'No special instructions were received'

loop_
_space_group_symop_operation_xyz
'x, y, z'
'-x, y, -z'
'x+1/2, y+1/2, z'
'-x+1/2, y+1/2, -z'
'-x, -y, -z'
'x, -y, z'
'-x+1/2, -y+1/2, -z'
'x+1/2, -y+1/2, z'

loop_
_atom_site_label
_atom_site_type_symbol
_atom_site_fract_x
_atom_site_fract_y
_atom_site_fract_z
_atom_site_U_iso_or_equiv
_atom_site_adp_type
_atom_site_occupancy
_atom_site_site_symmetry_order
_atom_site_calc_flag
_atom_site_refinement_flags_posn
_atom_site_refinement_flags_adp
_atom_site_refinement_flags_occupancy
_atom_site_disorder_assembly
_atom_site_disorder_group
Fe1 Fe 0.500000 0.000000 0.500000 0.0311(2) Uani 1 4 d S T P . .
P1 P 0.500000 0.500000 0.000000 0.0492(4) Uani 1 4 d S T P . .
F1 F 0.5458(3) 0.500000 -0.1324(3) 0.0861(9) Uani 1 2 d S T P . .
F2 F 0.6084(2) 0.500000 0.1346(4) 0.1111(12) Uani 1 2 d S T P . .
F3 F 0.500000 0.6760(3) 0.000000 0.1134(13) Uani 1 2 d S T P . .
C1 C 0.64136(16) 0.0799(3) 0.6568(3) 0.0440(6) Uani 1 1 d . . . . .
C2 C 0.6637(2) 0.1778(4) 0.7983(4) 0.0806(11) Uani 1 1 d . . . . .
H2A H 0.636154 0.133105 0.868537 0.121 Uiso 1 1 calc R U . . .
H2B H 0.633855 0.274786 0.765756 0.121 Uiso 1 1 calc R U . . .
H2C H 0.735298 0.188384 0.851460 0.121 Uiso 1 1 calc R U . . .
C3 C 0.62151(17) 0.1295(3) 0.5004(3) 0.0460(6) Uani 1 1 d . . . . .
C4 C 0.6167(2) 0.2898(3) 0.4475(5) 0.0819(11) Uani 1 1 d . . . . .
H4A H 0.570471 0.298042 0.339792 0.123 Uiso 1 1 calc R U . . .
H4B H 0.682441 0.321867 0.455928 0.123 Uiso 1 1 calc R U . . .
H4C H 0.594026 0.352121 0.512999 0.123 Uiso 1 1 calc R U . . .
C5 C 0.3897(3) 0.000000 0.5957(4) 0.0476(8) Uani 1 2 d S T P . .
C6 C 0.4059(4) 0.000000 0.7685(5) 0.0851(16) Uani 1 2 d S T P . .
H6A H 0.458768 0.069157 0.824199 0.128 Uiso 0.5 1 calc R U P A -1
H6B H 0.424373 -0.099031 0.810897 0.128 Uiso 0.5 1 calc R U P A -1
H6C H 0.344746 0.029873 0.780101 0.128 Uiso 0.5 1 calc R U P A -1

loop_
_atom_site_aniso_label
_atom_site_aniso_U_11
_atom_site_aniso_U_22
_atom_site_aniso_U_33
_atom_site_aniso_U_23
_atom_site_aniso_U_13
_atom_site_aniso_U_12
Fe1 0.0290(3) 0.0274(3) 0.0335(4) 0.000 0.0079(2) 0.000
P1 0.0634(8) 0.0387(7) 0.0446(7) 0.000 0.0195(6) 0.000
F1 0.116(2) 0.0842(19) 0.0805(19) 0.000 0.0628(19) 0.000
F2 0.0727(19) 0.156(3) 0.083(2) 0.000 0.0055(17) 0.000
F3 0.212(4) 0.0408(14) 0.108(2) 0.000 0.084(3) 0.000
C1 0.0301(11) 0.0466(13) 0.0477(13) -0.0109(10) 0.0064(10) -0.0033(10)
C2 0.0564(17) 0.099(3) 0.075(2) -0.047(2) 0.0108(15) -0.0073(18)
C3 0.0328(11) 0.0402(12) 0.0622(15) 0.0089(11) 0.0149(10) -0.0028(9)
C4 0.0572(17) 0.0492(17) 0.131(3) 0.0309(19) 0.0271(19) -0.0034(14)
C5 0.0375(17) 0.061(2) 0.0454(18) 0.000 0.0168(15) 0.000
C6 0.076(3) 0.134(5) 0.055(3) 0.000 0.036(2) 0.000

loop_
_atom_type_symbol
_atom_type_description
_atom_type_scat_dispersion_real
_atom_type_scat_dispersion_imag
_atom_type_scat_source
C C 0.0033 0.0016 'International Tables Vol C Tables 4.2.6.8 and 6.1.1.4'
H H 0.0000 0.0000 'International Tables Vol C Tables 4.2.6.8 and 6.1.1.4'
F F 0.0171 0.0103 'International Tables Vol C Tables 4.2.6.8 and 6.1.1.4'
Fe Fe 0.3463 0.8444 'International Tables Vol C Tables 4.2.6.8 and 6.1.1.4'
P P 0.1023 0.0942 'International Tables Vol C Tables 4.2.6.8 and 6.1.1.4'

loop_
_geom_angle_atom_site_label_1
_geom_angle_atom_site_label_2
_geom_angle_atom_site_label_3
_geom_angle
_geom_angle_site_symmetry_1
_geom_angle_site_symmetry_3
_geom_angle_publ_flag
C1 Fe1 C1 39.35(13) 6 . ?
C1 Fe1 C1 140.65(13) 2_656 . ?
C1 Fe1 C1 39.35(13) 5_656 2_656 ?
C1 Fe1 C1 180.00(13) 2_656 6 ?
C1 Fe1 C1 140.65(13) 5_656 6 ?
C1 Fe1 C1 180.0 5_656 . ?
C3 Fe1 C1 66.46(9) 2_656 5_656 ?
C3 Fe1 C1 39.53(10) 2_656 2_656 ?
C3 Fe1 C1 66.46(9) . 6 ?
C3 Fe1 C1 113.54(9) 6 5_656 ?
C3 Fe1 C1 39.53(10) 5_656 5_656 ?
C3 Fe1 C1 39.53(10) 6 6 ?
C3 Fe1 C1 39.53(10) . . ?
C3 Fe1 C1 140.47(10) 6 2_656 ?
C3 Fe1 C1 66.46(9) 6 . ?
C3 Fe1 C1 113.54(9) . 2_656 ?
C3 Fe1 C1 140.47(10) 2_656 6 ?
C3 Fe1 C1 66.46(9) 5_656 2_656 ?
C3 Fe1 C1 113.54(9) 5_656 6 ?
C3 Fe1 C1 140.47(10) . 5_656 ?
C3 Fe1 C1 140.47(10) 5_656 . ?
C3 Fe1 C1 113.54(9) 2_656 . ?
C3 Fe1 C3 112.96(13) . 2_656 ?
C3 Fe1 C3 180.0 6 2_656 ?
C3 Fe1 C3 112.96(13) 5_656 6 ?
C3 Fe1 C3 67.04(13) . 6 ?
C3 Fe1 C3 67.04(13) 5_656 2_656 ?
C3 Fe1 C3 180.00(14) . 5_656 ?
C5 Fe1 C1 113.60(11) 5_656 2_656 ?
C5 Fe1 C1 113.60(11) . . ?
C5 Fe1 C1 66.40(11) . 2_656 ?
C5 Fe1 C1 66.40(11) 5_656 6 ?
C5 Fe1 C1 113.60(11) 5_656 5_656 ?
C5 Fe1 C1 66.40(11) 5_656 . ?
C5 Fe1 C1 66.40(11) . 5_656 ?
C5 Fe1 C1 113.60(11) . 6 ?
C5 Fe1 C3 140.09(9) . . ?
C5 Fe1 C3 39.91(9) . 2_656 ?
C5 Fe1 C3 39.91(9) 5_656 6 ?
C5 Fe1 C3 39.91(9) . 5_656 ?
C5 Fe1 C3 140.09(9) 5_656 2_656 ?
C5 Fe1 C3 39.91(9) 5_656 . ?
C5 Fe1 C3 140.09(9) 5_656 5_656 ?
C5 Fe1 C3 140.09(9) . 6 ?
C5 Fe1 C5 180.0 . 5_656 ?
F1 P1 F1 180.0 5_665 . ?
F2 P1 F1 91.54(19) . . ?
F2 P1 F1 88.46(19) . 5_665 ?
F2 P1 F1 91.54(19) 5_665 5_665 ?
F2 P1 F1 88.46(19) 5_665 . ?
F2 P1 F2 180.0 . 5_665 ?
F3 P1 F1 90.0 . . ?
F3 P1 F1 90.0 . 5_665 ?
F3 P1 F1 90.0 5_665 . ?
F3 P1 F1 90.0 5_665 5_665 ?
F3 P1 F2 90.0 5_665 5_665 ?
F3 P1 F2 90.0 5_665 . ?
F3 P1 F2 90.0 . . ?
F3 P1 F2 90.0 . 5_665 ?
F3 P1 F3 180.0 . 5_665 ?
C1 C1 Fe1 70.32(7) 6 . ?
C1 C1 C2 125.7(2) 6 . ?
C2 C1 Fe1 128.36(18) . . ?
C3 C1 Fe1 69.29(12) . . ?
C3 C1 C1 108.12(14) . 6 ?
C3 C1 C2 126.1(3) . . ?
C1 C2 H2A 109.5 . . ?
C1 C2 H2B 109.5 . . ?
C1 C2 H2C 109.5 . . ?
H2A C2 H2B 109.5 . . ?
H2A C2 H2C 109.5 . . ?
H2B C2 H2C 109.5 . . ?
C1 C3 Fe1 71.18(13) . . ?
C1 C3 C4 126.0(3) . . ?
C1 C3 C5 107.7(2) . 5_656 ?
C4 C3 Fe1 126.06(19) . . ?
C5 C3 Fe1 69.71(16) 5_656 . ?
C5 C3 C4 126.2(3) 5_656 . ?
C3 C4 H4A 109.5 . . ?
C3 C4 H4B 109.5 . . ?
C3 C4 H4C 109.5 . . ?
H4A C4 H4B 109.5 . . ?
H4A C4 H4C 109.5 . . ?
H4B C4 H4C 109.5 . . ?
C3 C5 Fe1 70.39(16) 5_656 . ?
C3 C5 Fe1 70.39(16) 2_656 . ?
C3 C5 C3 108.4(3) 5_656 2_656 ?
C3 C5 C6 125.79(15) 5_656 . ?
C3 C5 C6 125.79(15) 2_656 . ?
C6 C5 Fe1 127.1(3) . . ?
C5 C6 H6A 109.5 . . ?
C5 C6 H6B 109.5 . . ?
C5 C6 H6C 109.5 . . ?
H6A C6 H6B 109.5 . . ?
H6A C6 H6C 109.5 . . ?
H6B C6 H6C 109.5 . . ?

loop_
_geom_bond_atom_site_label_1
_geom_bond_atom_site_label_2
_geom_bond_distance
_geom_bond_site_symmetry_2
_geom_bond_publ_flag
Fe1 C1 2.113(2) . ?
Fe1 C1 2.113(2) 2_656 ?
Fe1 C1 2.113(2) 6 ?
Fe1 C1 2.113(2) 5_656 ?
Fe1 C3 2.089(2) 5_656 ?
Fe1 C3 2.089(2) 6 ?
Fe1 C3 2.089(2) . ?
Fe1 C3 2.089(2) 2_656 ?
Fe1 C5 2.080(3) . ?
Fe1 C5 2.080(3) 5_656 ?
P1 F1 1.584(2) 5_665 ?
P1 F1 1.584(2) . ?
P1 F2 1.575(3) . ?
P1 F2 1.575(3) 5_665 ?
P1 F3 1.568(3) . ?
P1 F3 1.568(3) 5_665 ?
C1 C1 1.423(5) 6 ?
C1 C2 1.493(4) . ?
C1 C3 1.421(4) . ?
C2 H2A 0.9600 . ?
C2 H2B 0.9600 . ?
C2 H2C 0.9600 . ?
C3 C4 1.502(4) . ?
C3 C5 1.423(3) 5_656 ?
C4 H4A 0.9600 . ?
C4 H4B 0.9600 . ?
C4 H4C 0.9600 . ?
C5 C6 1.510(5) . ?
C6 H6A 0.9600 . ?
C6 H6B 0.9600 . ?
C6 H6C 0.9600 . ?

loop_
_geom_torsion_atom_site_label_1
_geom_torsion_atom_site_label_2
_geom_torsion_atom_site_label_3
_geom_torsion_atom_site_label_4
_geom_torsion
_geom_torsion_site_symmetry_1
_geom_torsion_site_symmetry_2
_geom_torsion_site_symmetry_3
_geom_torsion_site_symmetry_4
_geom_torsion_publ_flag
Fe1 C1 C3 C4 121.4(3) . . . . ?
Fe1 C1 C3 C5 -60.44(19) . . . 5_656 ?
C1 C1 C3 Fe1 59.84(7) 6 . . . ?
C1 C1 C3 C4 -178.8(2) 6 . . . ?
C1 C1 C3 C5 -0.6(2) 6 . . 5_656 ?
C2 C1 C3 Fe1 -123.1(2) . . . . ?
C2 C1 C3 C4 -1.6(4) . . . . ?
C2 C1 C3 C5 176.5(3) . . . 5_656 ?
